data_4318836
loop_
_publ_author_name
'Daniel R. Evans'
'Mingsheng Huang'
'James C. Fettinger'
'Tracie L. Williams'

_publ_contact_author_email de44@umail.umd.edu
_publ_contact_author_fax +1-301-314-9121
_publ_contact_author_name 'Prof Daniel R. Evans'
_publ_contact_author_phone +1-301-405-8436
_publ_section_title
;
 Synthesis and Characterization of Diametrically Substituted
 Tetra-O-n-butylcalix[4]arene Ligands and Their Chelated Complexes of
 Titanium, Molybdenum, and Palladium
;
_journal_name_full 'Inorganic Chemistry'
_journal_page_first 5986
_journal_page_last 6000
_journal_paper_doi 10.1021/ic020446b
_journal_volume 41
_journal_year 2002
_chemical_formula_sum 'C76 H84 Cl20 O6 P2 Pd'
_chemical_formula_weight 1970.924
_chemical_name_common 'cis-Cl2-Pd[(PPh2OCH2)2-nBu4Clx], 12'
_chemical_name_systematic
;
  ?
;
_space_group_IT_number 2
_symmetry_cell_setting triclinic
_symmetry_space_group_name_Hall '-P 1'
_symmetry_space_group_name_H-M 'P -1'
_atom_sites_solution_hydrogens geom
_atom_sites_solution_primary direct
_atom_sites_solution_secondary difmap
_audit_creation_method SHELXL-97
_cell_angle_alpha 88.9780(10)
_cell_angle_beta 71.1410(10)
_cell_angle_gamma 84.2300(10)
_cell_formula_units_Z 2
_cell_length_a 14.3690(11)
_cell_length_b 18.3194(14)
_cell_length_c 18.4160(14)
_cell_measurement_temperature 193(2)
_cell_volume 4563.6(6)
_computing_structure_refinement 'SHELXL-97 (Sheldrick, 1997)'
_computing_structure_solution 'SHELXS-97 (Sheldrick, 1990)'
_diffrn_ambient_temperature 193(2)
_diffrn_measured_fraction_theta_full 0.992
_diffrn_measured_fraction_theta_max 0.992
_diffrn_radiation_monochromator graphite
_diffrn_radiation_source 'fine-focus sealed tube'
_diffrn_radiation_type MoK\a
_diffrn_radiation_wavelength 0.71073
_diffrn_reflns_av_R_equivalents 0.0315
_diffrn_reflns_av_sigmaI/netI 0.0238
_diffrn_reflns_limit_h_max 18
_diffrn_reflns_limit_h_min -18
_diffrn_reflns_limit_k_max 23
_diffrn_reflns_limit_k_min -23
_diffrn_reflns_limit_l_max 23
_diffrn_reflns_limit_l_min -23
_diffrn_reflns_number 83111
_diffrn_reflns_theta_full 27.50
_diffrn_reflns_theta_max 27.50
_diffrn_reflns_theta_min 1.78
_exptl_absorpt_coefficient_mu 0.870
_exptl_absorpt_correction_type 'Empirical, SADABS'
_exptl_crystal_density_diffrn 1.434
_exptl_crystal_density_method 'not measured'
_exptl_crystal_F_000 2008
_refine_diff_density_max 1.046
_refine_diff_density_min -1.129
_refine_diff_density_rms 0.101
_refine_ls_extinction_coef 0.0001(3)
_refine_ls_extinction_expression Fc^*^=kFc[1+0.001xFc^2^\l^3^/sin(2\q)]^-1/4^
_refine_ls_extinction_method SHELXL
_refine_ls_goodness_of_fit_ref 1.074
_refine_ls_hydrogen_treatment mixed
_refine_ls_matrix_type full
_refine_ls_number_parameters 964
_refine_ls_number_reflns 20798
_refine_ls_number_restraints 18
_refine_ls_restrained_S_all 1.076
_refine_ls_R_factor_all 0.0792
_refine_ls_R_factor_gt 0.0640
_refine_ls_shift/su_max 0.738
_refine_ls_shift/su_mean 0.086
_refine_ls_structure_factor_coef Fsqd
_refine_ls_weighting_details 'calc w=1/[\s^2^(Fo^2^)+(0.1288P)^2^+4.4179P] where P=(Fo^2^+2Fc^2^)/3'
_refine_ls_weighting_scheme calc
_refine_ls_wR_factor_gt 0.1961
_refine_ls_wR_factor_ref 0.2082
_reflns_number_gt 16638
_reflns_number_total 20798
_reflns_threshold_expression >2sigma(I)
_cod_data_source_file ic020446b_01.cif
_cod_data_source_block 12
_cod_depositor_comments
;
The following automatic conversions were performed:

'_symmetry_cell_setting' value 'Triclinic' changed to 'triclinic'
according to the built-in table from CIF Core dictionary named
'cif_core.dic' version 2.4.1 from 2010-06-29.

Automatic conversion script
Id: cif_fix_values 1646 2011-03-28 12:23:43Z adriana 
;
_cod_original_sg_symbol_H-M 'P -1 '
_cod_database_code 4318836

loop_
_symmetry_equiv_pos_as_xyz
'x, y, z'
'-x, -y, -z'

loop_
_atom_site_label
_atom_site_type_symbol
_atom_site_fract_x
_atom_site_fract_y
_atom_site_fract_z
_atom_site_U_iso_or_equiv
_atom_site_adp_type
_atom_site_occupancy
_atom_site_symmetry_multiplicity
_atom_site_calc_flag
_atom_site_refinement_flags
_atom_site_disorder_assembly
_atom_site_disorder_group
Pd1 Pd 0.073748(16) 0.753226(12) 0.602841(13) 0.03237(10) Uani 1 1 d . . .
Cl1 Cl -0.05531(7) 0.67700(6) 0.64195(6) 0.0554(3) Uani 1 1 d . . .
Cl2 Cl -0.00293(6) 0.81829(5) 0.71972(5) 0.04190(19) Uani 1 1 d . . .
P1 P 0.18825(6) 0.83405(4) 0.57171(5) 0.03110(17) Uani 1 1 d . . .
P2 P 0.13385(6) 0.68394(4) 0.49533(5) 0.03221(17) Uani 1 1 d . . .
C1 C 0.3668(3) 0.7787(2) 0.1355(2) 0.0507(9) Uani 1 1 d . . .
C2 C 0.3734(3) 0.8610(2) 0.1379(2) 0.0512(9) Uani 1 1 d . . .
H2A H 0.4340 0.8737 0.0976 0.061 Uiso 1 1 calc R . .
H2B H 0.3157 0.8877 0.1274 0.061 Uiso 1 1 calc R . .
C3 C 0.3755(3) 0.88445(19) 0.2159(2) 0.0412(7) Uani 1 1 d . . .
C4 C 0.3049(2) 0.86425(19) 0.2823(2) 0.0392(7) Uani 1 1 d . . .
H4A H 0.2533 0.8377 0.2783 0.047 Uiso 1 1 calc R . .
C5 C 0.3074(2) 0.88181(18) 0.35467(19) 0.0373(7) Uani 1 1 d . . .
C6 C 0.3852(3) 0.9179(2) 0.3605(2) 0.0432(8) Uani 1 1 d . . .
H6A H 0.3888 0.9287 0.4097 0.052 Uiso 1 1 calc R . .
C7 C 0.4582(3) 0.9385(2) 0.2948(2) 0.0456(8) Uani 1 1 d . . .
C8 C 0.5470(3) 0.9724(3) 0.3030(3) 0.0590(11) Uani 1 1 d . . .
H8A H 0.5950 0.9795 0.2516 0.071 Uiso 1 1 calc R . .
H8B H 0.5253 1.0210 0.3289 0.071 Uiso 1 1 calc R . .
C9 C 0.5956(3) 0.9222(3) 0.3496(3) 0.0606(11) Uani 1 1 d . . .
C10 C 0.5922(3) 0.9441(3) 0.4227(3) 0.0691(13) Uani 1 1 d . . .
H10A H 0.5699 0.9934 0.4395 0.083 Uiso 1 1 calc R . .
C11 C 0.6211(3) 0.8945(4) 0.4710(3) 0.0782(17) Uani 1 1 d . . .
H11A H 0.6210 0.9103 0.5199 0.094 Uiso 1 1 calc R . .
C12 C 0.6499(3) 0.8227(4) 0.4478(3) 0.0729(16) Uani 1 1 d . . .
H12A H 0.6652 0.7886 0.4828 0.087 Uiso 1 1 calc R . .
C13 C 0.6574(3) 0.7977(3) 0.3741(3) 0.0637(13) Uani 1 1 d . . .
C14 C 0.6818(3) 0.7188(3) 0.3497(3) 0.0685(14) Uani 1 1 d . . .
H14A H 0.7035 0.6907 0.3888 0.082 Uiso 1 1 calc R . .
H14B H 0.7373 0.7145 0.3007 0.082 Uiso 1 1 calc R . .
C15 C 0.5935(3) 0.6860(2) 0.3393(3) 0.0555(11) Uani 1 1 d . . .
C16 C 0.5042(3) 0.6905(2) 0.3996(2) 0.0493(9) Uani 1 1 d . . .
H16A H 0.5006 0.7114 0.4474 0.059 Uiso 1 1 calc R . .
C17 C 0.4200(2) 0.6648(2) 0.3911(2) 0.0435(8) Uani 1 1 d . . .
C18 C 0.4245(3) 0.6375(2) 0.3204(2) 0.0478(8) Uani 1 1 d . . .
H18A H 0.3666 0.6217 0.3138 0.057 Uiso 1 1 calc R . .
C19 C 0.5124(3) 0.6326(2) 0.2582(2) 0.0519(9) Uani 1 1 d . . .
C20 C 0.5110(4) 0.6070(2) 0.1801(3) 0.0641(12) Uani 1 1 d . . .
H20A H 0.5773 0.6088 0.1416 0.077 Uiso 1 1 calc R . .
H20B H 0.4947 0.5555 0.1833 0.077 Uiso 1 1 calc R . .
C21 C 0.4351(3) 0.6555(2) 0.1550(2) 0.0550(10) Uani 1 1 d . . .
C22 C 0.3497(4) 0.6294(3) 0.1524(3) 0.0654(12) Uani 1 1 d . . .
H22A H 0.3421 0.5787 0.1598 0.079 Uiso 1 1 calc R . .
C23 C 0.2750(4) 0.6752(3) 0.1392(3) 0.0693(13) Uani 1 1 d . . .
H23A H 0.2184 0.6554 0.1347 0.083 Uiso 1 1 calc R . .
C24 C 0.2821(3) 0.7502(3) 0.1325(2) 0.0600(11) Uani 1 1 d . . .
H24A H 0.2291 0.7820 0.1260 0.072 Uiso 1 1 calc R . .
C25 C 0.4450(3) 0.7299(2) 0.1423(2) 0.0496(8) Uani 1 1 d . . .
O25 O 0.5304(2) 0.75797(16) 0.14228(17) 0.0547(7) Uani 1 1 d . . .
C26 C 0.5964(3) 0.6544(2) 0.2695(3) 0.0546(10) Uani 1 1 d . . .
O26 O 0.6856(2) 0.64684(19) 0.2104(2) 0.0679(9) Uani 1 1 d . . .
C27 C 0.6339(3) 0.8499(3) 0.3249(3) 0.0588(11) Uani 1 1 d . . .
O27 O 0.6409(2) 0.82718(19) 0.25213(18) 0.0612(8) Uani 1 1 d . . .
C28 C 0.4512(3) 0.92333(19) 0.2231(2) 0.0422(7) Uani 1 1 d . . .
O28 O 0.5221(2) 0.94584(16) 0.15821(16) 0.0523(6) Uani 1 1 d . . .
C29 C 0.6169(4) 0.7383(3) 0.0770(3) 0.0788(14) Uani 1 1 d . . .
H29A H 0.6105 0.6909 0.0549 0.095 Uiso 1 1 calc R . .
H29B H 0.6761 0.7320 0.0938 0.095 Uiso 1 1 calc R . .
C30 C 0.6299(4) 0.7960(4) 0.0170(3) 0.0806(15) Uani 1 1 d . . .
H30A H 0.6313 0.8443 0.0398 0.097 Uiso 1 1 calc R . .
H30B H 0.5737 0.7994 -0.0032 0.097 Uiso 1 1 calc R . .
C31 C 0.7260(5) 0.7765(5) -0.0477(4) 0.113(3) Uani 1 1 d . . .
H31A H 0.7817 0.7702 -0.0269 0.136 Uiso 1 1 calc R . .
H31B H 0.7230 0.7295 -0.0723 0.136 Uiso 1 1 calc R . .
C32 C 0.7418(13) 0.8322(10) -0.1024(11) 0.247(8) Uiso 1 1 d . . .
H32A H 0.8034 0.8189 -0.1443 0.371 Uiso 1 1 calc R . .
H32B H 0.7463 0.8783 -0.0782 0.371 Uiso 1 1 calc R . .
H32C H 0.6865 0.8383 -0.1230 0.371 Uiso 1 1 calc R . .
C33 C 0.7357(5) 0.5740(4) 0.2065(5) 0.136(4) Uani 1 1 d . . .
H33A H 0.6918 0.5362 0.2048 0.164 Uiso 1 1 calc R . .
H33B H 0.7595 0.5649 0.2510 0.164 Uiso 1 1 calc R . .
C34 C 0.8381(9) 0.5745(7) 0.1178(9) 0.208(7) Uani 1 1 d . . .
H34A H 0.8577 0.5258 0.0919 0.250 Uiso 1 1 calc R . .
H34B H 0.8265 0.6122 0.0817 0.250 Uiso 1 1 calc R . .
C35 C 0.9035(10) 0.5936(8) 0.1550(8) 0.175(5) Uiso 1 1 d . . .
H35A H 0.9093 0.5573 0.1942 0.210 Uiso 1 1 calc R . .
H35B H 0.8836 0.6430 0.1792 0.210 Uiso 1 1 calc R . .
C36 C 1.0073(9) 0.5917(7) 0.0811(7) 0.170(4) Uiso 1 1 d . . .
H36A H 1.0592 0.6098 0.0978 0.255 Uiso 1 1 calc R . .
H36B H 0.9961 0.6230 0.0405 0.255 Uiso 1 1 calc R . .
H36C H 1.0279 0.5413 0.0616 0.255 Uiso 1 1 calc R . .
C37 C 0.7180(4) 0.8563(3) 0.1905(3) 0.0724(14) Uani 1 1 d . . .
H37A H 0.7204 0.9087 0.2016 0.087 Uiso 1 1 calc R . .
H37B H 0.7023 0.8535 0.1422 0.087 Uiso 1 1 calc R . .
C38 C 0.8179(4) 0.8150(3) 0.1802(3) 0.0680(12) Uani 1 1 d . . .
H38A H 0.8126 0.7617 0.1775 0.082 Uiso 1 1 calc R . .
H38B H 0.8382 0.8243 0.2255 0.082 Uiso 1 1 calc R . .
C39 C 0.8971(4) 0.8369(4) 0.1081(3) 0.0812(15) Uani 1 1 d . . .
H39A H 0.8811 0.8217 0.0625 0.097 Uiso 1 1 calc R . .
H39B H 0.8963 0.8910 0.1075 0.097 Uiso 1 1 calc R . .
C40 C 1.0001(5) 0.8030(5) 0.1025(4) 0.110(2) Uani 1 1 d . . .
H40A H 1.0481 0.8196 0.0556 0.165 Uiso 1 1 calc R . .
H40B H 1.0022 0.7494 0.1008 0.165 Uiso 1 1 calc R . .
H40C H 1.0165 0.8180 0.1473 0.165 Uiso 1 1 calc R . .
C41 C 0.4938(4) 1.0167(3) 0.1334(3) 0.0672(12) Uani 1 1 d . . .
H41A H 0.4747 1.0521 0.1770 0.081 Uiso 1 1 calc R . .
H41B H 0.4357 1.0140 0.1162 0.081 Uiso 1 1 calc R . .
C42 C 0.5764(5) 1.0429(3) 0.0694(3) 0.0857(17) Uani 1 1 d . . .
H42A H 0.5513 1.0878 0.0481 0.103 Uiso 1 1 calc R . .
H42B H 0.5992 1.0050 0.0281 0.103 Uiso 1 1 calc R . .
C43 C 0.6650(6) 1.0599(5) 0.0935(5) 0.112(2) Uani 1 1 d . . .
H43A H 0.6397 1.0892 0.1418 0.134 Uiso 1 1 calc R . .
H43B H 0.6982 1.0131 0.1046 0.134 Uiso 1 1 calc R . .
C44 C 0.7403(7) 1.1005(6) 0.0361(5) 0.132(3) Uani 1 1 d . . .
H44A H 0.7937 1.1085 0.0565 0.199 Uiso 1 1 calc R . .
H44B H 0.7091 1.1479 0.0260 0.199 Uiso 1 1 calc R . .
H44C H 0.7674 1.0715 -0.0117 0.199 Uiso 1 1 calc R . .
C45 C 0.2244(2) 0.8651(2) 0.42496(19) 0.0397(7) Uani 1 1 d . . .
H45A H 0.1793 0.9103 0.4436 0.048 Uiso 1 1 calc R . .
H45B H 0.1861 0.8283 0.4119 0.048 Uiso 1 1 calc R . .
O45 O 0.26251(16) 0.83692(12) 0.48514(13) 0.0353(5) Uani 1 1 d . . .
C46 C 0.2772(2) 0.82091(19) 0.6225(2) 0.0387(7) Uani 1 1 d . . .
C47 C 0.2446(3) 0.8077(3) 0.7005(2) 0.0629(12) Uani 1 1 d . . .
H47A H 0.1763 0.8042 0.7262 0.075 Uiso 1 1 calc R . .
C48 C 0.3107(4) 0.7996(4) 0.7412(3) 0.0813(17) Uani 1 1 d . . .
H48A H 0.2872 0.7928 0.7951 0.098 Uiso 1 1 calc R . .
C49 C 0.4104(4) 0.8013(3) 0.7039(3) 0.0729(15) Uani 1 1 d . . .
H49A H 0.4563 0.7929 0.7312 0.087 Uiso 1 1 calc R . .
C50 C 0.4423(3) 0.8150(4) 0.6274(3) 0.0797(17) Uani 1 1 d . . .
H50A H 0.5108 0.8179 0.6019 0.096 Uiso 1 1 calc R . .
C51 C 0.3769(3) 0.8249(3) 0.5856(3) 0.0595(11) Uani 1 1 d . . .
H51A H 0.4006 0.8343 0.5321 0.071 Uiso 1 1 calc R . .
C52 C 0.1288(3) 0.92706(18) 0.59246(19) 0.0388(7) Uani 1 1 d . . .
C53 C 0.0337(3) 0.9434(2) 0.5903(2) 0.0493(9) Uani 1 1 d . . .
H53A H -0.0012 0.9061 0.5791 0.059 Uiso 1 1 calc R . .
C54 C -0.0104(4) 1.0148(2) 0.6047(3) 0.0624(11) Uani 1 1 d . . .
H54A H -0.0760 1.0262 0.6040 0.075 Uiso 1 1 calc R . .
C55 C 0.0397(4) 1.0690(2) 0.6199(3) 0.0709(14) Uani 1 1 d . . .
H55A H 0.0086 1.1178 0.6296 0.085 Uiso 1 1 calc R . .
C56 C 0.1345(4) 1.0535(2) 0.6213(3) 0.0742(14) Uani 1 1 d . . .
H56A H 0.1690 1.0914 0.6317 0.089 Uiso 1 1 calc R . .
C57 C 0.1801(3) 0.9822(2) 0.6074(3) 0.0593(11) Uani 1 1 d . . .
H57A H 0.2458 0.9713 0.6081 0.071 Uiso 1 1 calc R . .
C59 C 0.1342(2) 0.58691(18) 0.5162(2) 0.0397(7) Uani 1 1 d . . .
C60 C 0.1497(3) 0.5621(2) 0.5843(3) 0.0539(9) Uani 1 1 d . . .
H60A H 0.1557 0.5962 0.6204 0.065 Uiso 1 1 calc R . .
C61 C 0.1560(4) 0.4876(3) 0.5986(3) 0.0739(14) Uani 1 1 d . . .
H61A H 0.1649 0.4706 0.6452 0.089 Uiso 1 1 calc R . .
C62 C 0.1493(4) 0.4380(3) 0.5453(4) 0.0777(15) Uani 1 1 d . . .
H62A H 0.1551 0.3869 0.5548 0.093 Uiso 1 1 calc R . .
C63 C 0.1343(4) 0.4626(3) 0.4782(4) 0.0734(14) Uani 1 1 d . . .
H63A H 0.1290 0.4284 0.4420 0.088 Uiso 1 1 calc R . .
C64 C 0.1271(3) 0.5366(2) 0.4636(3) 0.0532(9) Uani 1 1 d . . .
H64A H 0.1173 0.5531 0.4172 0.064 Uiso 1 1 calc R . .
C58 C 0.3292(2) 0.6647(2) 0.4596(2) 0.0419(7) Uani 1 1 d . . .
H58A H 0.3221 0.6143 0.4796 0.050 Uiso 1 1 calc R . .
H58B H 0.3343 0.6966 0.5007 0.050 Uiso 1 1 calc R . .
O58 O 0.24322(15) 0.69148(12) 0.43736(13) 0.0359(5) Uani 1 1 d . . .
C65 C 0.0652(2) 0.70451(17) 0.4295(2) 0.0370(7) Uani 1 1 d . . .
C67 C -0.0337(2) 0.73136(19) 0.4571(2) 0.0421(7) Uani 1 1 d . . .
H67A H -0.0650 0.7393 0.5107 0.051 Uiso 1 1 calc R . .
C68 C -0.0871(3) 0.7467(2) 0.4072(3) 0.0515(9) Uani 1 1 d . . .
H68A H -0.1550 0.7647 0.4270 0.062 Uiso 1 1 calc R . .
C69 C -0.0437(3) 0.7361(2) 0.3305(3) 0.0570(10) Uani 1 1 d . . .
H69A H -0.0814 0.7458 0.2969 0.068 Uiso 1 1 calc R . .
C70 C 0.0557(4) 0.7113(3) 0.3011(3) 0.0697(13) Uani 1 1 d . . .
H70A H 0.0865 0.7051 0.2473 0.084 Uiso 1 1 calc R . .
C71 C 0.1105(3) 0.6954(3) 0.3505(2) 0.0588(11) Uani 1 1 d . . .
H71A H 0.1787 0.6783 0.3304 0.071 Uiso 1 1 calc R . .
C78 C 0.4854(7) 0.5411(6) 0.6375(5) 0.124(3) Uani 1 1 d . . .
H78A H 0.4939 0.4872 0.6460 0.148 Uiso 1 1 calc R . .
Cl78 Cl 0.5956(3) 0.5642(3) 0.5721(2) 0.2143(18) Uani 1 1 d . . .
Cl79 Cl 0.4632(3) 0.58501(17) 0.72598(17) 0.1557(10) Uani 1 1 d . . .
Cl80 Cl 0.3905(3) 0.5566(3) 0.6059(2) 0.227(2) Uani 1 1 d . . .
C81 C 0.1922(5) 0.4419(4) 0.2191(4) 0.098(2) Uani 1 1 d D . .
H81A H 0.1580 0.3961 0.2291 0.117 Uiso 1 1 calc R . .
Cl81 Cl 0.10706(17) 0.51558(12) 0.25756(12) 0.1114(6) Uani 1 1 d D . .
Cl82 Cl 0.28435(17) 0.43559(15) 0.26327(15) 0.1320(8) Uani 1 1 d D . .
Cl83 Cl 0.24506(19) 0.45161(15) 0.11989(12) 0.1348(9) Uani 1 1 d D . .
C84 C 0.5872(7) 0.3430(5) 0.0545(4) 0.118(3) Uani 1 1 d . . .
H84A H 0.6013 0.3225 0.0016 0.142 Uiso 1 1 calc R . .
Cl84 Cl 0.5103(3) 0.2871(2) 0.11821(18) 0.1933(15) Uani 1 1 d . . .
Cl85 Cl 0.5318(4) 0.4284(2) 0.0574(2) 0.226(2) Uani 1 1 d . . .
Cl86 Cl 0.6963(3) 0.3385(3) 0.0734(2) 0.225(2) Uani 1 1 d . . .
C87 C 0.9457(5) 0.3219(3) 0.1708(4) 0.0873(17) Uani 1 1 d . . .
H87A H 0.9708 0.2933 0.2086 0.105 Uiso 1 1 calc R . .
Cl87 Cl 0.93181(19) 0.25978(12) 0.10630(12) 0.1197(7) Uani 1 1 d . . .
Cl88 Cl 0.83315(18) 0.36956(11) 0.22156(12) 0.1120(6) Uani 1 1 d . . .
Cl89 Cl 1.0329(2) 0.38164(14) 0.12522(17) 0.1381(9) Uani 1 1 d . . .
C90 C 0.9805(11) 0.9612(8) 0.8453(9) 0.230(9) Uani 1 1 d . . .
H90A H 0.9696 0.9169 0.8194 0.276 Uiso 1 1 calc R . .
Cl90 Cl 0.9500(6) 0.9457(3) 0.9395(3) 0.320(4) Uani 1 1 d . . .
Cl91 Cl 0.9113(3) 1.0372(3) 0.82309(18) 0.2038(16) Uani 1 1 d . . .
Cl92 Cl 1.1069(4) 0.9716(2) 0.8135(3) 0.2185(18) Uani 1 1 d . . .
C93 C 0.2254(4) 0.1454(4) 0.3308(4) 0.0695(18) Uani 0.76 1 d PD A 1
H93 H 0.1693 0.1781 0.3231 0.083 Uiso 0.76 1 calc PR A 1
Cl93 Cl 0.19164(15) 0.11938(14) 0.42824(11) 0.0836(6) Uani 0.76 1 d PD A 1
Cl94 Cl 0.24271(16) 0.06407(12) 0.27535(12) 0.0870(5) Uani 0.76 1 d PD A 1
Cl95 Cl 0.3295(3) 0.1919(3) 0.3035(3) 0.179(2) Uani 0.76 1 d PD A 1
C96 C 0.3384(15) 0.1791(8) 0.3166(9) 0.045(4) Uiso 0.24 1 d PD B 2
H96 H 0.4067 0.1594 0.3146 0.055 Uiso 0.24 1 calc PR B 2
Cl97 Cl 0.2493(15) 0.1208(10) 0.359(2) 0.48(3) Uani 0.24 1 d PD B 2
Cl98 Cl 0.2907(5) 0.2624(5) 0.3757(5) 0.112(3) Uani 0.24 1 d PD B 2
Cl99 Cl 0.3294(9) 0.2074(11) 0.2317(6) 0.195(7) Uani 0.24 1 d PD B 2

loop_
_atom_site_aniso_label
_atom_site_aniso_U_11
_atom_site_aniso_U_22
_atom_site_aniso_U_33
_atom_site_aniso_U_23
_atom_site_aniso_U_13
_atom_site_aniso_U_12
Pd1 0.03049(14) 0.03285(14) 0.03380(15) -0.00012(9) -0.00888(9) -0.00832(9)
Cl1 0.0459(5) 0.0563(5) 0.0569(5) -0.0070(4) 0.0001(4) -0.0268(4)
Cl2 0.0438(4) 0.0439(4) 0.0359(4) -0.0044(3) -0.0099(3) -0.0040(3)
P1 0.0340(4) 0.0312(4) 0.0315(4) 0.0053(3) -0.0137(3) -0.0095(3)
P2 0.0288(4) 0.0330(4) 0.0357(4) -0.0012(3) -0.0111(3) -0.0048(3)
C1 0.055(2) 0.064(2) 0.0310(17) -0.0008(16) -0.0103(15) -0.0101(18)
C2 0.057(2) 0.059(2) 0.0375(19) 0.0060(16) -0.0148(16) -0.0055(17)
C3 0.0448(18) 0.0419(17) 0.0369(17) 0.0090(13) -0.0139(14) -0.0028(14)
C4 0.0372(16) 0.0420(17) 0.0409(17) 0.0086(14) -0.0158(13) -0.0067(13)
C5 0.0387(16) 0.0377(16) 0.0376(16) 0.0098(13) -0.0155(13) -0.0051(12)
C6 0.0488(19) 0.0468(19) 0.0396(18) 0.0110(14) -0.0195(15) -0.0150(15)
C7 0.0478(19) 0.0463(19) 0.047(2) 0.0141(15) -0.0183(16) -0.0149(15)
C8 0.059(2) 0.068(3) 0.057(2) 0.020(2) -0.0214(19) -0.033(2)
C9 0.047(2) 0.087(3) 0.058(2) 0.022(2) -0.0233(19) -0.037(2)
C10 0.049(2) 0.104(4) 0.060(3) 0.014(3) -0.019(2) -0.037(2)
C11 0.044(2) 0.146(6) 0.053(3) 0.024(3) -0.022(2) -0.034(3)
C12 0.037(2) 0.131(5) 0.060(3) 0.040(3) -0.0244(19) -0.030(3)
C13 0.0329(18) 0.100(4) 0.067(3) 0.037(3) -0.0251(18) -0.026(2)
C14 0.0339(19) 0.097(4) 0.079(3) 0.044(3) -0.0246(19) -0.016(2)
C15 0.0296(16) 0.067(3) 0.067(3) 0.030(2) -0.0131(16) -0.0034(16)
C16 0.0329(16) 0.063(2) 0.052(2) 0.0200(18) -0.0138(15) -0.0074(15)
C17 0.0318(15) 0.0484(19) 0.0473(19) 0.0130(15) -0.0103(14) -0.0016(13)
C18 0.0359(17) 0.0451(19) 0.056(2) 0.0069(16) -0.0080(15) -0.0018(14)
C19 0.0451(19) 0.0428(19) 0.056(2) 0.0090(16) -0.0028(16) 0.0037(15)
C20 0.063(3) 0.050(2) 0.060(3) -0.0053(19) 0.005(2) 0.0016(19)
C21 0.063(2) 0.058(2) 0.0362(19) -0.0064(16) -0.0026(17) -0.0116(19)
C22 0.076(3) 0.065(3) 0.047(2) -0.0069(19) -0.003(2) -0.026(2)
C23 0.063(3) 0.091(4) 0.053(2) -0.017(2) -0.010(2) -0.029(3)
C24 0.053(2) 0.086(3) 0.041(2) -0.006(2) -0.0131(17) -0.014(2)
C25 0.050(2) 0.058(2) 0.0361(18) -0.0009(16) -0.0048(15) -0.0119(17)
O25 0.0454(14) 0.0561(16) 0.0575(17) 0.0014(13) -0.0084(12) -0.0084(12)
C26 0.0331(17) 0.057(2) 0.061(3) 0.0223(19) -0.0014(16) 0.0031(15)
O26 0.0391(14) 0.071(2) 0.074(2) 0.0245(16) 0.0040(13) 0.0059(13)
C27 0.0416(19) 0.088(3) 0.057(2) 0.026(2) -0.0234(18) -0.030(2)
O27 0.0543(16) 0.079(2) 0.0599(18) 0.0209(15) -0.0284(14) -0.0202(14)
C28 0.0422(17) 0.0422(18) 0.0403(18) 0.0145(14) -0.0107(14) -0.0066(14)
O28 0.0482(14) 0.0563(16) 0.0475(15) 0.0198(12) -0.0080(11) -0.0110(12)
C29 0.059(3) 0.084(4) 0.082(4) 0.004(3) -0.007(3) -0.012(2)
C30 0.075(3) 0.103(4) 0.060(3) 0.011(3) -0.016(2) -0.010(3)
C31 0.089(4) 0.152(7) 0.075(4) 0.036(4) 0.003(3) -0.009(4)
C33 0.061(3) 0.099(5) 0.181(8) 0.067(5) 0.039(4) 0.037(3)
C34 0.166(10) 0.177(11) 0.263(15) -0.068(10) -0.081(11) 0.122(9)
C37 0.067(3) 0.100(4) 0.055(3) 0.028(3) -0.023(2) -0.024(3)
C38 0.064(3) 0.081(3) 0.059(3) 0.014(2) -0.018(2) -0.018(2)
C39 0.081(4) 0.101(4) 0.057(3) 0.004(3) -0.012(3) -0.024(3)
C40 0.073(4) 0.139(6) 0.098(5) -0.003(4) 0.005(3) -0.026(4)
C41 0.065(3) 0.061(3) 0.066(3) 0.030(2) -0.010(2) -0.008(2)
C42 0.088(4) 0.085(4) 0.074(3) 0.045(3) -0.013(3) -0.013(3)
C43 0.113(6) 0.133(6) 0.095(5) 0.046(5) -0.034(4) -0.044(5)
C44 0.127(7) 0.179(9) 0.097(5) 0.043(6) -0.028(5) -0.075(6)
C45 0.0380(16) 0.0498(19) 0.0346(16) 0.0101(14) -0.0159(13) -0.0067(14)
O45 0.0341(11) 0.0407(12) 0.0338(11) 0.0086(9) -0.0139(9) -0.0080(9)
C46 0.0416(17) 0.0409(17) 0.0402(17) 0.0079(13) -0.0200(14) -0.0127(13)
C47 0.045(2) 0.105(4) 0.045(2) 0.022(2) -0.0194(17) -0.023(2)
C48 0.063(3) 0.145(5) 0.050(3) 0.034(3) -0.032(2) -0.034(3)
C49 0.057(3) 0.119(4) 0.059(3) 0.025(3) -0.037(2) -0.033(3)
C50 0.044(2) 0.143(5) 0.063(3) 0.030(3) -0.028(2) -0.032(3)
C51 0.045(2) 0.094(3) 0.048(2) 0.018(2) -0.0226(17) -0.022(2)
C52 0.0462(18) 0.0322(15) 0.0365(16) 0.0060(12) -0.0106(13) -0.0073(13)
C53 0.058(2) 0.0373(18) 0.060(2) 0.0056(16) -0.0293(19) -0.0029(15)
C54 0.068(3) 0.049(2) 0.068(3) 0.010(2) -0.024(2) 0.0098(19)
C55 0.076(3) 0.034(2) 0.085(3) 0.008(2) -0.004(3) -0.0011(19)
C56 0.077(3) 0.036(2) 0.100(4) -0.003(2) -0.011(3) -0.016(2)
C57 0.052(2) 0.042(2) 0.078(3) 0.0010(19) -0.009(2) -0.0154(17)
C59 0.0328(15) 0.0375(16) 0.0482(19) 0.0018(14) -0.0107(13) -0.0082(12)
C60 0.062(2) 0.046(2) 0.054(2) 0.0061(17) -0.0181(19) -0.0097(17)
C61 0.082(3) 0.061(3) 0.080(3) 0.032(3) -0.028(3) -0.016(2)
C62 0.076(3) 0.038(2) 0.121(5) 0.015(3) -0.033(3) -0.017(2)
C63 0.072(3) 0.045(2) 0.114(4) -0.013(3) -0.043(3) -0.013(2)
C64 0.054(2) 0.0413(19) 0.071(3) -0.0060(18) -0.029(2) -0.0064(16)
C58 0.0291(15) 0.0508(19) 0.0469(19) 0.0108(15) -0.0140(13) -0.0053(13)
O58 0.0285(10) 0.0409(12) 0.0382(12) 0.0022(9) -0.0110(9) -0.0036(8)
C65 0.0336(15) 0.0337(15) 0.0459(18) -0.0006(13) -0.0152(13) -0.0050(12)
C67 0.0348(16) 0.0383(17) 0.054(2) 0.0053(14) -0.0143(14) -0.0056(13)
C68 0.0370(17) 0.047(2) 0.076(3) 0.0123(18) -0.0249(18) -0.0077(15)
C69 0.054(2) 0.057(2) 0.074(3) 0.013(2) -0.040(2) -0.0108(18)
C70 0.066(3) 0.095(4) 0.053(3) -0.003(2) -0.030(2) 0.008(2)
C71 0.043(2) 0.087(3) 0.048(2) -0.009(2) -0.0209(17) 0.0059(19)
C78 0.127(7) 0.133(7) 0.110(6) 0.022(5) -0.040(5) -0.010(5)
Cl78 0.129(2) 0.303(5) 0.177(3) -0.004(3) 0.006(2) -0.050(3)
Cl79 0.190(3) 0.155(2) 0.131(2) -0.0073(17) -0.065(2) -0.013(2)
Cl80 0.162(3) 0.383(7) 0.166(3) 0.060(4) -0.097(3) -0.035(3)
C81 0.091(4) 0.095(4) 0.096(5) -0.004(4) -0.007(3) -0.039(4)
Cl81 0.1231(15) 0.1087(13) 0.1024(13) -0.0161(10) -0.0377(11) -0.0045(11)
Cl82 0.1078(14) 0.159(2) 0.1341(18) 0.0342(15) -0.0415(13) -0.0332(14)
Cl83 0.1428(18) 0.165(2) 0.0874(12) -0.0185(12) -0.0036(11) -0.0847(16)
C84 0.144(7) 0.143(7) 0.063(4) -0.017(4) -0.034(4) 0.011(5)
Cl84 0.256(4) 0.217(4) 0.113(2) 0.022(2) -0.059(2) -0.063(3)
Cl85 0.319(5) 0.176(3) 0.146(3) -0.054(2) -0.060(3) 0.097(3)
Cl86 0.169(3) 0.385(7) 0.149(3) -0.013(3) -0.083(2) -0.047(3)
C87 0.123(5) 0.071(3) 0.079(4) 0.016(3) -0.046(4) -0.017(3)
Cl87 0.1522(18) 0.1173(14) 0.0882(12) -0.0168(10) -0.0285(12) -0.0390(13)
Cl88 0.1450(17) 0.0944(12) 0.0965(12) -0.0046(9) -0.0435(12) 0.0042(11)
Cl89 0.1492(19) 0.1302(17) 0.160(2) 0.0501(16) -0.0709(17) -0.0685(15)
C90 0.200(12) 0.213(13) 0.212(14) -0.170(12) 0.051(11) -0.087(11)
Cl90 0.517(10) 0.193(4) 0.143(3) 0.061(3) 0.009(4) 0.053(5)
Cl91 0.243(4) 0.259(5) 0.0969(18) 0.014(2) -0.044(2) -0.008(4)
Cl92 0.291(5) 0.181(3) 0.185(3) -0.049(3) -0.075(4) -0.026(3)
C93 0.042(3) 0.097(5) 0.071(4) -0.007(4) -0.025(3) 0.010(3)
Cl93 0.0713(11) 0.1154(17) 0.0722(11) -0.0197(11) -0.0384(9) 0.0084(10)
Cl94 0.0884(12) 0.0848(12) 0.0734(11) -0.0128(9) -0.0121(9) 0.0136(10)
Cl95 0.096(2) 0.235(5) 0.227(6) 0.032(4) -0.065(3) -0.084(3)
Cl97 0.30(3) 0.25(2) 1.10(9) 0.40(4) -0.50(4) -0.19(2)
Cl98 0.081(4) 0.149(7) 0.122(6) 0.020(5) -0.057(4) -0.003(4)
Cl99 0.124(8) 0.35(2) 0.102(7) -0.044(10) -0.027(6) -0.006(11)

loop_
_atom_type_symbol
_atom_type_description
_atom_type_scat_dispersion_real
_atom_type_scat_dispersion_imag
_atom_type_scat_source
C C 0.0033 0.0016 'International Tables Vol C Tables 4.2.6.8 and 6.1.1.4'
H H 0.0000 0.0000 'International Tables Vol C Tables 4.2.6.8 and 6.1.1.4'
O O 0.0106 0.0060 'International Tables Vol C Tables 4.2.6.8 and 6.1.1.4'
P P 0.1023 0.0942 'International Tables Vol C Tables 4.2.6.8 and 6.1.1.4'
Cl Cl 0.1484 0.1585 'International Tables Vol C Tables 4.2.6.8 and 6.1.1.4'
Pd Pd -0.9988 1.0072 'International Tables Vol C Tables 4.2.6.8 and 6.1.1.4'

loop_
_geom_angle_atom_site_label_1
_geom_angle_atom_site_label_2
_geom_angle_atom_site_label_3
_geom_angle
_geom_angle_site_symmetry_1
_geom_angle_site_symmetry_3
_geom_angle_publ_flag
P2 Pd1 P1 97.46(3) . . ?
P2 Pd1 Cl1 86.95(3) . . ?
P1 Pd1 Cl1 175.03(3) . . ?
P2 Pd1 Cl2 174.09(3) . . ?
P1 Pd1 Cl2 88.44(3) . . ?
Cl1 Pd1 Cl2 87.14(3) . . ?
O45 P1 C46 99.64(14) . . ?
O45 P1 C52 104.43(14) . . ?
C46 P1 C52 107.32(16) . . ?
O45 P1 Pd1 120.24(9) . . ?
C46 P1 Pd1 113.86(11) . . ?
C52 P1 Pd1 110.13(11) . . ?
O58 P2 C65 98.76(14) . . ?
O58 P2 C59 103.91(14) . . ?
C65 P2 C59 108.69(15) . . ?
O58 P2 Pd1 120.34(9) . . ?
C65 P2 Pd1 112.26(11) . . ?
C59 P2 Pd1 111.67(12) . . ?
C24 C1 C25 118.4(4) . . ?
C24 C1 C2 121.9(4) . . ?
C25 C1 C2 119.5(4) . . ?
C3 C2 C1 110.5(3) . . ?
C3 C2 H2A 109.5 . . ?
C1 C2 H2A 109.5 . . ?
C3 C2 H2B 109.6 . . ?
C1 C2 H2B 109.6 . . ?
H2A C2 H2B 108.1 . . ?
C4 C3 C28 118.3(3) . . ?
C4 C3 C2 120.4(3) . . ?
C28 C3 C2 121.3(3) . . ?
C3 C4 C5 121.8(3) . . ?
C3 C4 H4A 119.1 . . ?
C5 C4 H4A 119.1 . . ?
C6 C5 C4 119.0(3) . . ?
C6 C5 C45 120.9(3) . . ?
C4 C5 C45 120.1(3) . . ?
C5 C6 C7 120.8(3) . . ?
C5 C6 H6A 119.6 . . ?
C7 C6 H6A 119.6 . . ?
C28 C7 C6 119.0(3) . . ?
C28 C7 C8 121.5(3) . . ?
C6 C7 C8 119.4(3) . . ?
C9 C8 C7 109.5(3) . . ?
C9 C8 H8A 109.7 . . ?
C7 C8 H8A 109.7 . . ?
C9 C8 H8B 109.8 . . ?
C7 C8 H8B 109.8 . . ?
H8A C8 H8B 108.2 . . ?
C10 C9 C27 118.3(4) . . ?
C10 C9 C8 120.0(5) . . ?
C27 C9 C8 121.2(4) . . ?
C11 C10 C9 120.7(6) . . ?
C11 C10 H10A 119.6 . . ?
C9 C10 H10A 119.7 . . ?
C12 C11 C10 119.7(5) . . ?
C12 C11 H11A 120.1 . . ?
C10 C11 H11A 120.2 . . ?
C11 C12 C13 122.3(5) . . ?
C11 C12 H12A 118.9 . . ?
C13 C12 H12A 118.8 . . ?
C27 C13 C12 116.7(5) . . ?
C27 C13 C14 120.1(5) . . ?
C12 C13 C14 123.0(4) . . ?
C13 C14 C15 111.8(3) . . ?
C13 C14 H14A 109.3 . . ?
C15 C14 H14A 109.2 . . ?
C13 C14 H14B 109.2 . . ?
C15 C14 H14B 109.3 . . ?
H14A C14 H14B 107.9 . . ?
C16 C15 C26 117.9(4) . . ?
C16 C15 C14 119.5(5) . . ?
C26 C15 C14 122.5(4) . . ?
C15 C16 C17 121.3(4) . . ?
C15 C16 H16A 119.3 . . ?
C17 C16 H16A 119.4 . . ?
C18 C17 C16 119.0(3) . . ?
C18 C17 C58 122.0(3) . . ?
C16 C17 C58 118.9(4) . . ?
C17 C18 C19 121.4(4) . . ?
C17 C18 H18A 119.3 . . ?
C19 C18 H18A 119.3 . . ?
C26 C19 C18 118.3(4) . . ?
C26 C19 C20 122.6(4) . . ?
C18 C19 C20 119.0(4) . . ?
C21 C20 C19 110.4(3) . . ?
C21 C20 H20A 109.6 . . ?
C19 C20 H20A 109.6 . . ?
C21 C20 H20B 109.6 . . ?
C19 C20 H20B 109.6 . . ?
H20A C20 H20B 108.1 . . ?
C22 C21 C25 117.9(4) . . ?
C22 C21 C20 121.2(4) . . ?
C25 C21 C20 120.5(4) . . ?
C23 C22 C21 121.6(5) . . ?
C23 C22 H22A 119.2 . . ?
C21 C22 H22A 119.2 . . ?
C22 C23 C24 120.2(4) . . ?
C22 C23 H23A 119.9 . . ?
C24 C23 H23A 119.9 . . ?
C23 C24 C1 119.9(5) . . ?
C23 C24 H24A 120.0 . . ?
C1 C24 H24A 120.0 . . ?
O25 C25 C21 119.9(4) . . ?
O25 C25 C1 118.4(4) . . ?
C21 C25 C1 121.5(4) . . ?
C25 O25 C29 116.1(4) . . ?
O26 C26 C19 119.8(4) . . ?
O26 C26 C15 118.5(4) . . ?
C19 C26 C15 121.7(4) . . ?
C26 O26 C33 111.9(4) . . ?
O27 C27 C13 118.1(5) . . ?
O27 C27 C9 119.8(4) . . ?
C13 C27 C9 121.9(5) . . ?
C27 O27 C37 115.2(3) . . ?
O28 C28 C7 118.8(3) . . ?
O28 C28 C3 120.1(3) . . ?
C7 C28 C3 121.1(3) . . ?
C28 O28 C41 112.5(3) . . ?
O25 C29 C30 110.9(5) . . ?
O25 C29 H29A 109.5 . . ?
C30 C29 H29A 109.5 . . ?
O25 C29 H29B 109.4 . . ?
C30 C29 H29B 109.4 . . ?
H29A C29 H29B 108.0 . . ?
C29 C30 C31 109.4(5) . . ?
C29 C30 H30A 109.8 . . ?
C31 C30 H30A 109.8 . . ?
C29 C30 H30B 109.8 . . ?
C31 C30 H30B 109.8 . . ?
H30A C30 H30B 108.2 . . ?
C32 C31 C30 110.0(10) . . ?
C32 C31 H31A 110.0 . . ?
C30 C31 H31A 109.7 . . ?
C32 C31 H31B 109.3 . . ?
C30 C31 H31B 109.8 . . ?
H31A C31 H31B 108.2 . . ?
C31 C32 H32A 109.6 . . ?
C31 C32 H32B 109.0 . . ?
H32A C32 H32B 109.5 . . ?
C31 C32 H32C 109.7 . . ?
H32A C32 H32C 109.5 . . ?
H32B C32 H32C 109.5 . . ?
O26 C33 C34 103.1(5) . . ?
O26 C33 H33A 111.0 . . ?
C34 C33 H33A 110.9 . . ?
O26 C33 H33B 111.4 . . ?
C34 C33 H33B 111.4 . . ?
H33A C33 H33B 109.1 . . ?
C35 C34 C33 93.1(11) . . ?
C35 C34 H34A 113.3 . . ?
C33 C34 H34A 113.2 . . ?
C35 C34 H34B 112.9 . . ?
C33 C34 H34B 113.1 . . ?
H34A C34 H34B 110.4 . . ?
C34 C35 C36 100.3(11) . . ?
C34 C35 H35A 111.6 . . ?
C36 C35 H35A 111.5 . . ?
C34 C35 H35B 111.9 . . ?
C36 C35 H35B 111.8 . . ?
H35A C35 H35B 109.4 . . ?
C35 C36 H36A 109.4 . . ?
C35 C36 H36B 109.3 . . ?
H36A C36 H36B 109.5 . . ?
C35 C36 H36C 109.7 . . ?
H36A C36 H36C 109.5 . . ?
H36B C36 H36C 109.5 . . ?
O27 C37 C38 111.9(4) . . ?
O27 C37 H37A 109.2 . . ?
C38 C37 H37A 109.2 . . ?
O27 C37 H37B 109.2 . . ?
C38 C37 H37B 109.2 . . ?
H37A C37 H37B 107.9 . . ?
C37 C38 C39 112.5(4) . . ?
C37 C38 H38A 109.1 . . ?
C39 C38 H38A 109.0 . . ?
C37 C38 H38B 109.1 . . ?
C39 C38 H38B 109.1 . . ?
H38A C38 H38B 107.8 . . ?
C40 C39 C38 112.9(5) . . ?
C40 C39 H39A 109.0 . . ?
C38 C39 H39A 109.0 . . ?
C40 C39 H39B 109.0 . . ?
C38 C39 H39B 109.0 . . ?
H39A C39 H39B 107.8 . . ?
C39 C40 H40A 109.5 . . ?
C39 C40 H40B 109.5 . . ?
H40A C40 H40B 109.5 . . ?
C39 C40 H40C 109.5 . . ?
H40A C40 H40C 109.5 . . ?
H40B C40 H40C 109.5 . . ?
O28 C41 C42 110.9(4) . . ?
O28 C41 H41A 109.5 . . ?
C42 C41 H41A 109.5 . . ?
O28 C41 H41B 109.4 . . ?
C42 C41 H41B 109.4 . . ?
H41A C41 H41B 108.0 . . ?
C41 C42 C43 113.6(5) . . ?
C41 C42 H42A 108.8 . . ?
C43 C42 H42A 108.8 . . ?
C41 C42 H42B 108.9 . . ?
C43 C42 H42B 109.0 . . ?
H42A C42 H42B 107.7 . . ?
C44 C43 C42 115.5(6) . . ?
C44 C43 H43A 108.6 . . ?
C42 C43 H43A 108.6 . . ?
C44 C43 H43B 108.2 . . ?
C42 C43 H43B 108.3 . . ?
H43A C43 H43B 107.4 . . ?
C43 C44 H44A 109.4 . . ?
C43 C44 H44B 109.3 . . ?
H44A C44 H44B 109.5 . . ?
C43 C44 H44C 109.7 . . ?
H44A C44 H44C 109.5 . . ?
H44B C44 H44C 109.5 . . ?
O45 C45 C5 110.6(3) . . ?
O45 C45 H45A 109.5 . . ?
C5 C45 H45A 109.5 . . ?
O45 C45 H45B 109.6 . . ?
C5 C45 H45B 109.5 . . ?
H45A C45 H45B 108.1 . . ?
C45 O45 P1 119.4(2) . . ?
C51 C46 C47 119.1(3) . . ?
C51 C46 P1 121.6(3) . . ?
C47 C46 P1 119.3(3) . . ?
C46 C47 C48 120.6(4) . . ?
C46 C47 H47A 119.7 . . ?
C48 C47 H47A 119.7 . . ?
C49 C48 C47 120.3(4) . . ?
C49 C48 H48A 119.8 . . ?
C47 C48 H48A 119.9 . . ?
C50 C49 C48 119.1(4) . . ?
C50 C49 H49A 120.4 . . ?
C48 C49 H49A 120.5 . . ?
C49 C50 C51 121.5(4) . . ?
C49 C50 H50A 119.2 . . ?
C51 C50 H50A 119.2 . . ?
C46 C51 C50 119.4(4) . . ?
C46 C51 H51A 120.3 . . ?
C50 C51 H51A 120.3 . . ?
C53 C52 C57 120.0(3) . . ?
C53 C52 P1 119.7(3) . . ?
C57 C52 P1 120.2(3) . . ?
C52 C53 C54 119.4(4) . . ?
C52 C53 H53A 120.3 . . ?
C54 C53 H53A 120.3 . . ?
C55 C54 C53 120.7(4) . . ?
C55 C54 H54A 119.7 . . ?
C53 C54 H54A 119.7 . . ?
C54 C55 C56 120.4(4) . . ?
C54 C55 H55A 119.8 . . ?
C56 C55 H55A 119.8 . . ?
C55 C56 C57 120.0(4) . . ?
C55 C56 H56A 120.0 . . ?
C57 C56 H56A 120.0 . . ?
C52 C57 C56 119.5(4) . . ?
C52 C57 H57A 120.3 . . ?
C56 C57 H57A 120.2 . . ?
C64 C59 C60 119.6(4) . . ?
C64 C59 P2 121.0(3) . . ?
C60 C59 P2 119.2(3) . . ?
C61 C60 C59 119.7(4) . . ?
C61 C60 H60A 120.2 . . ?
C59 C60 H60A 120.2 . . ?
C62 C61 C60 120.1(5) . . ?
C62 C61 H61A 119.9 . . ?
C60 C61 H61A 119.9 . . ?
C63 C62 C61 120.1(4) . . ?
C63 C62 H62A 120.0 . . ?
C61 C62 H62A 120.0 . . ?
C64 C63 C62 120.4(5) . . ?
C64 C63 H63A 119.8 . . ?
C62 C63 H63A 119.8 . . ?
C63 C64 C59 120.2(4) . . ?
C63 C64 H64A 119.9 . . ?
C59 C64 H64A 119.9 . . ?
O58 C58 C17 109.0(3) . . ?
O58 C58 H58A 109.9 . . ?
C17 C58 H58A 109.9 . . ?
O58 C58 H58B 109.9 . . ?
C17 C58 H58B 109.9 . . ?
H58A C58 H58B 108.3 . . ?
C58 O58 P2 119.8(2) . . ?
C67 C65 C71 118.8(3) . . ?
C67 C65 P2 120.0(3) . . ?
C71 C65 P2 121.1(3) . . ?
C68 C67 C65 120.5(4) . . ?
C68 C67 H67A 119.8 . . ?
C65 C67 H67A 119.7 . . ?
C69 C68 C67 120.7(4) . . ?
C69 C68 H68A 119.6 . . ?
C67 C68 H68A 119.6 . . ?
C68 C69 C70 120.0(4) . . ?
C68 C69 H69A 120.0 . . ?
C70 C69 H69A 120.0 . . ?
C69 C70 C71 120.0(4) . . ?
C69 C70 H70A 120.0 . . ?
C71 C70 H70A 120.0 . . ?
C65 C71 C70 119.9(4) . . ?
C65 C71 H71A 120.1 . . ?
C70 C71 H71A 120.0 . . ?
Cl80 C78 Cl78 113.3(5) . . ?
Cl80 C78 Cl79 111.7(6) . . ?
Cl78 C78 Cl79 110.4(6) . . ?
Cl80 C78 H78A 107.0 . . ?
Cl78 C78 H78A 107.0 . . ?
Cl79 C78 H78A 107.1 . . ?
Cl81 C81 Cl83 110.4(4) . . ?
Cl81 C81 Cl82 109.4(4) . . ?
Cl83 C81 Cl82 110.2(4) . . ?
Cl81 C81 H81A 109.0 . . ?
Cl83 C81 H81A 108.9 . . ?
Cl82 C81 H81A 109.0 . . ?
Cl85 C84 Cl86 113.8(6) . . ?
Cl85 C84 Cl84 111.1(5) . . ?
Cl86 C84 Cl84 108.4(5) . . ?
Cl85 C84 H84A 107.8 . . ?
Cl86 C84 H84A 107.8 . . ?
Cl84 C84 H84A 107.8 . . ?
Cl87 C87 Cl88 111.2(4) . . ?
Cl87 C87 Cl89 111.3(4) . . ?
Cl88 C87 Cl89 111.3(3) . . ?
Cl87 C87 H87A 107.6 . . ?
Cl88 C87 H87A 107.6 . . ?
Cl89 C87 H87A 107.6 . . ?
Cl90 C90 Cl92 106.2(11) . . ?
Cl90 C90 Cl91 113.3(6) . . ?
Cl92 C90 Cl91 111.9(9) . . ?
Cl90 C90 H90A 108.5 . . ?
Cl92 C90 H90A 108.4 . . ?
Cl91 C90 H90A 108.5 . . ?
Cl95 C93 Cl93 112.5(4) . . ?
Cl95 C93 Cl94 111.6(4) . . ?
Cl93 C93 Cl94 106.9(4) . . ?
Cl95 C93 H93 108.6 . . ?
Cl93 C93 H93 108.6 . . ?
Cl94 C93 H93 108.6 . . ?
Cl99 C96 Cl97 110.2(15) . . ?
Cl99 C96 Cl98 101.4(10) . . ?
Cl97 C96 Cl98 102.0(13) . . ?
Cl99 C96 H96 113.9 . . ?
Cl97 C96 H96 114.0 . . ?
Cl98 C96 H96 114.0 . . ?

loop_
_geom_bond_atom_site_label_1
_geom_bond_atom_site_label_2
_geom_bond_distance
_geom_bond_site_symmetry_2
_geom_bond_publ_flag
Pd1 P2 2.2451(8) . ?
Pd1 P1 2.2533(8) . ?
Pd1 Cl1 2.3514(8) . ?
Pd1 Cl2 2.3583(8) . ?
P1 O45 1.610(2) . ?
P1 C46 1.808(3) . ?
P1 C52 1.816(3) . ?
P2 O58 1.607(2) . ?
P2 C65 1.808(3) . ?
P2 C59 1.812(3) . ?
C1 C24 1.388(6) . ?
C1 C25 1.402(6) . ?
C1 C2 1.522(6) . ?
C2 C3 1.517(5) . ?
C2 H2A 0.9900 . ?
C2 H2B 0.9900 . ?
C3 C4 1.386(5) . ?
C3 C28 1.400(5) . ?
C4 C5 1.389(5) . ?
C4 H4A 0.9500 . ?
C5 C6 1.387(5) . ?
C5 C45 1.501(5) . ?
C6 C7 1.397(5) . ?
C6 H6A 0.9500 . ?
C7 C28 1.392(5) . ?
C7 C8 1.524(5) . ?
C8 C9 1.517(6) . ?
C8 H8A 0.9900 . ?
C8 H8B 0.9900 . ?
C9 C10 1.396(7) . ?
C9 C27 1.406(7) . ?
C10 C11 1.386(8) . ?
C10 H10A 0.9500 . ?
C11 C12 1.372(9) . ?
C11 H11A 0.9500 . ?
C12 C13 1.407(8) . ?
C12 H12A 0.9500 . ?
C13 C27 1.398(6) . ?
C13 C14 1.494(8) . ?
C14 C15 1.524(6) . ?
C14 H14A 0.9900 . ?
C14 H14B 0.9900 . ?
C15 C16 1.395(5) . ?
C15 C26 1.406(7) . ?
C16 C17 1.396(5) . ?
C16 H16A 0.9500 . ?
C17 C18 1.384(6) . ?
C17 C58 1.493(5) . ?
C18 C19 1.400(5) . ?
C18 H18A 0.9500 . ?
C19 C26 1.387(6) . ?
C19 C20 1.529(7) . ?
C20 C21 1.519(7) . ?
C20 H20A 0.9900 . ?
C20 H20B 0.9900 . ?
C21 C22 1.377(7) . ?
C21 C25 1.392(6) . ?
C22 C23 1.375(8) . ?
C22 H22A 0.9500 . ?
C23 C24 1.389(7) . ?
C23 H23A 0.9500 . ?
C24 H24A 0.9500 . ?
C25 O25 1.377(5) . ?
O25 C29 1.442(6) . ?
C26 O26 1.383(5) . ?
O26 C33 1.443(6) . ?
C27 O27 1.379(6) . ?
O27 C37 1.444(5) . ?
C28 O28 1.384(4) . ?
O28 C41 1.433(5) . ?
C29 C30 1.497(8) . ?
C29 H29A 0.9900 . ?
C29 H29B 0.9900 . ?
C30 C31 1.520(8) . ?
C30 H30A 0.9900 . ?
C30 H30B 0.9900 . ?
C31 C32 1.404(18) . ?
C31 H31A 0.9900 . ?
C31 H31B 0.9900 . ?
C32 H32A 0.9800 . ?
C32 H32B 0.9800 . ?
C32 H32C 0.9800 . ?
C33 C34 1.812(15) . ?
C33 H33A 0.9900 . ?
C33 H33B 0.9900 . ?
C34 C35 1.403(16) . ?
C34 H34A 0.9900 . ?
C34 H34B 0.9900 . ?
C35 C36 1.660(16) . ?
C35 H35A 0.9900 . ?
C35 H35B 0.9900 . ?
C36 H36A 0.9800 . ?
C36 H36B 0.9800 . ?
C36 H36C 0.9800 . ?
C37 C38 1.511(7) . ?
C37 H37A 0.9900 . ?
C37 H37B 0.9900 . ?
C38 C39 1.521(7) . ?
C38 H38A 0.9900 . ?
C38 H38B 0.9900 . ?
C39 C40 1.519(10) . ?
C39 H39A 0.9900 . ?
C39 H39B 0.9900 . ?
C40 H40A 0.9800 . ?
C40 H40B 0.9800 . ?
C40 H40C 0.9800 . ?
C41 C42 1.490(7) . ?
C41 H41A 0.9900 . ?
C41 H41B 0.9900 . ?
C42 C43 1.539(10) . ?
C42 H42A 0.9900 . ?
C42 H42B 0.9900 . ?
C43 C44 1.494(9) . ?
C43 H43A 0.9900 . ?
C43 H43B 0.9900 . ?
C44 H44A 0.9800 . ?
C44 H44B 0.9800 . ?
C44 H44C 0.9800 . ?
C45 O45 1.453(4) . ?
C45 H45A 0.9900 . ?
C45 H45B 0.9900 . ?
C46 C51 1.382(5) . ?
C46 C47 1.384(5) . ?
C47 C48 1.384(6) . ?
C47 H47A 0.9500 . ?
C48 C49 1.378(7) . ?
C48 H48A 0.9500 . ?
C49 C50 1.361(7) . ?
C49 H49A 0.9500 . ?
C50 C51 1.392(6) . ?
C50 H50A 0.9500 . ?
C51 H51A 0.9500 . ?
C52 C53 1.384(5) . ?
C52 C57 1.388(5) . ?
C53 C54 1.385(6) . ?
C53 H53A 0.9500 . ?
C54 C55 1.365(7) . ?
C54 H54A 0.9500 . ?
C55 C56 1.371(8) . ?
C55 H55A 0.9500 . ?
C56 C57 1.390(6) . ?
C56 H56A 0.9500 . ?
C57 H57A 0.9500 . ?
C59 C64 1.384(5) . ?
C59 C60 1.402(6) . ?
C60 C61 1.384(6) . ?
C60 H60A 0.9500 . ?
C61 C62 1.382(8) . ?
C61 H61A 0.9500 . ?
C62 C63 1.382(8) . ?
C62 H62A 0.9500 . ?
C63 C64 1.377(6) . ?
C63 H63A 0.9500 . ?
C64 H64A 0.9500 . ?
C58 O58 1.460(4) . ?
C58 H58A 0.9900 . ?
C58 H58B 0.9900 . ?
C65 C67 1.386(5) . ?
C65 C71 1.393(5) . ?
C67 C68 1.384(5) . ?
C67 H67A 0.9500 . ?
C68 C69 1.356(6) . ?
C68 H68A 0.9500 . ?
C69 C70 1.385(7) . ?
C69 H69A 0.9500 . ?
C70 C71 1.392(6) . ?
C70 H70A 0.9500 . ?
C71 H71A 0.9500 . ?
C78 Cl80 1.645(9) . ?
C78 Cl78 1.738(9) . ?
C78 Cl79 1.751(10) . ?
C78 H78A 1.0000 . ?
C81 Cl81 1.720(7) . ?
C81 Cl83 1.751(7) . ?
C81 Cl82 1.759(7) . ?
C81 H81A 1.0000 . ?
C84 Cl85 1.677(9) . ?
C84 Cl86 1.707(9) . ?
C84 Cl84 1.729(10) . ?
C84 H84A 1.0000 . ?
C87 Cl87 1.730(7) . ?
C87 Cl88 1.738(8) . ?
C87 Cl89 1.742(7) . ?
C87 H87A 1.0000 . ?
C90 Cl90 1.673(18) . ?
C90 Cl92 1.748(13) . ?
C90 Cl91 1.75(2) . ?
C90 H90A 1.0000 . ?
C93 Cl95 1.724(8) . ?
C93 Cl93 1.771(7) . ?
C93 Cl94 1.772(7) . ?
C93 H93 1.0000 . ?
C96 Cl99 1.679(15) . ?
C96 Cl97 1.728(16) . ?
C96 Cl98 1.830(15) . ?
C96 H96 1.0000 . ?
